data_7207986
loop_
_publ_author_name
'Hou, Qin'
'Bai, Fu-Quan'
'Jia, Ming-Jun'
'Jin, Juan'
'Yu, Jie-Hui'
'Xu, Ji-Qing'

_publ_section_title
;
 New organically templated chained and layered iodoplumbates
;
_journal_issue 11
_journal_name_full CrystEngComm
_journal_page_first 4000
_journal_paper_doi 10.1039/c2ce25102g
_journal_volume 14
_journal_year 2012
_chemical_formula_sum 'C6 H14 I8 N2 Pb3'
_chemical_formula_weight 1750.96
_chemical_name_systematic
;
?
;
_space_group_IT_number 2
_symmetry_cell_setting triclinic
_symmetry_space_group_name_Hall '-P 1'
_symmetry_space_group_name_H-M 'P -1'
_atom_sites_solution_hydrogens geom
_atom_sites_solution_primary direct
_atom_sites_solution_secondary difmap
_audit_creation_method SHELXL-97
_cell_angle_alpha 76.319(4)
_cell_angle_beta 80.802(4)
_cell_angle_gamma 68.890(3)
_cell_formula_units_Z 2
_cell_length_a 9.0277(5)
_cell_length_b 12.4356(6)
_cell_length_c 13.0643(9)
_cell_measurement_temperature 293(2)
_cell_volume 1324.90(14)
_computing_cell_refinement Bruker
_computing_data_collection Bruker
_computing_data_reduction Bruker
_computing_structure_refinement 'SHELXL-97 (Sheldrick, 1997)'
_computing_structure_solution 'SHELXS-97 (Sheldrick, 1990)'
_diffrn_ambient_temperature 293(2)
_diffrn_measured_fraction_theta_full 0.991
_diffrn_measured_fraction_theta_max 0.991
_diffrn_measurement_device_type siements
_diffrn_measurement_method Omega
_diffrn_radiation_monochromator graphite
_diffrn_radiation_source 'fine-focus sealed tube'
_diffrn_radiation_type MoK\a
_diffrn_radiation_wavelength 0.71073
_diffrn_reflns_av_R_equivalents 0.0829
_diffrn_reflns_av_sigmaI/netI 0.0892
_diffrn_reflns_limit_h_max 11
_diffrn_reflns_limit_h_min -12
_diffrn_reflns_limit_k_max 16
_diffrn_reflns_limit_k_min -15
_diffrn_reflns_limit_l_max 11
_diffrn_reflns_limit_l_min -17
_diffrn_reflns_number 9757
_diffrn_reflns_theta_full 28.33
_diffrn_reflns_theta_max 28.33
_diffrn_reflns_theta_min 1.79
_diffrn_standards_decay_% none
_diffrn_standards_interval_time none
_diffrn_standards_number none
_exptl_absorpt_coefficient_mu 28.328
_exptl_absorpt_correction_T_max 0.059
_exptl_absorpt_correction_T_min 0.042
_exptl_absorpt_correction_type empirical
_exptl_crystal_colour yellow
_exptl_crystal_density_diffrn 4.389
_exptl_crystal_density_method 'not measured'
_exptl_crystal_description block
_exptl_crystal_F_000 1468
_exptl_crystal_size_max 0.1
_exptl_crystal_size_mid 0.1
_exptl_crystal_size_min 0.1
_refine_diff_density_max 5.327
_refine_diff_density_min -4.298
_refine_diff_density_rms 0.613
_refine_ls_extinction_method none
_refine_ls_goodness_of_fit_ref 0.972
_refine_ls_hydrogen_treatment constr
_refine_ls_matrix_type full
_refine_ls_number_parameters 172
_refine_ls_number_reflns 6547
_refine_ls_number_restraints 0
_refine_ls_restrained_S_all 0.972
_refine_ls_R_factor_all 0.1093
_refine_ls_R_factor_gt 0.0667
_refine_ls_shift/su_max 0.000
_refine_ls_shift/su_mean 0.000
_refine_ls_structure_factor_coef Fsqd
_refine_ls_weighting_details 'calc w=1/[\s^2^(Fo^2^)+(0.1284P)^2^+0.0000P] where P=(Fo^2^+2Fc^2^)/3'
_refine_ls_weighting_scheme calc
_refine_ls_wR_factor_gt 0.1793
_refine_ls_wR_factor_ref 0.2149
_reflns_number_gt 4097
_reflns_number_total 6547
_reflns_threshold_expression >2sigma(I)
_cod_data_source_file c2ce25102g.txt
_cod_data_source_block 3
_cod_original_cell_volume 1324.90(13)
_cod_original_sg_symbol_H-M P-1
_cod_database_code 7207986

loop_
_symmetry_equiv_pos_as_xyz
'x, y, z'
'-x, -y, -z'

loop_
_atom_site_label
_atom_site_type_symbol
_atom_site_fract_x
_atom_site_fract_y
_atom_site_fract_z
_atom_site_U_iso_or_equiv
_atom_site_adp_type
_atom_site_occupancy
_atom_site_symmetry_multiplicity
_atom_site_calc_flag
_atom_site_refinement_flags
Pb1 Pb 0.43766(8) 0.32895(6) 0.09390(6) 0.0340(2) Uani 1 1 d .
Pb2 Pb 0.09878(8) 0.34471(6) 0.41255(6) 0.0354(2) Uani 1 1 d .
Pb3 Pb -0.06693(8) 0.32803(6) 0.09078(6) 0.0333(2) Uani 1 1 d .
I1 I 0.78158(16) 0.15641(12) 0.04067(13) 0.0456(4) Uani 1 1 d .
I2 I 0.58386(14) 0.50632(10) 0.15562(11) 0.0359(3) Uani 1 1 d .
I3 I 0.44722(14) 0.19250(10) 0.32479(10) 0.0354(3) Uani 1 1 d .
I4 I 0.07852(15) 0.51518(11) 0.15616(10) 0.0383(3) Uani 1 1 d .
I5 I 0.28228(14) 0.16435(10) 0.02742(10) 0.0342(3) Uani 1 1 d .
I6 I 0.14929(17) 0.15268(13) 0.60395(12) 0.0500(4) Uani 1 1 d .
I7 I 0.25789(13) 0.50002(9) 0.50127(11) 0.0379(3) Uani 1 1 d .
N1 N 0.4242(17) 0.7274(12) 0.3343(13) 0.033(3) Uani 1 1 d .
N2 N 0.3255(17) 0.9476(12) 0.2848(11) 0.028(3) Uani 1 1 d .
C1 C 0.371(3) 0.782(2) 0.4311(18) 0.058(6) Uani 1 1 d .
H1A H 0.2849 0.7575 0.4712 0.069 Uiso 1 1 calc R
H1B H 0.4592 0.7546 0.4756 0.069 Uiso 1 1 calc R
C2 C 0.319(3) 0.908(2) 0.4013(16) 0.052(6) Uani 1 1 d .
H2A H 0.3869 0.9374 0.4300 0.062 Uiso 1 1 calc R
H2B H 0.2112 0.9408 0.4313 0.062 Uiso 1 1 calc R
C3 C 0.553(2) 0.7690(16) 0.2740(15) 0.038(4) Uani 1 1 d .
H3A H 0.5902 0.7342 0.2115 0.046 Uiso 1 1 calc R
H3B H 0.6417 0.7442 0.3172 0.046 Uiso 1 1 calc R
C4 C 0.494(2) 0.9014(17) 0.2414(18) 0.043(5) Uani 1 1 d .
H4A H 0.5594 0.9339 0.2685 0.052 Uiso 1 1 calc R
H4B H 0.5013 0.9240 0.1649 0.052 Uiso 1 1 calc R
C5 C 0.282(2) 0.7683(16) 0.2710(17) 0.040(5) Uani 1 1 d .
H5A H 0.1983 0.7413 0.3119 0.048 Uiso 1 1 calc R
H5B H 0.3116 0.7361 0.2070 0.048 Uiso 1 1 calc R
C6 C 0.223(2) 0.9024(16) 0.2429(17) 0.039(4) Uani 1 1 d .
H6A H 0.2253 0.9279 0.1667 0.046 Uiso 1 1 calc R
H6B H 0.1145 0.9332 0.2725 0.046 Uiso 1 1 calc R
I8 I -0.05414(14) 0.19190(10) 0.32268(10) 0.0340(3) Uani 1 1 d .

loop_
_atom_site_aniso_label
_atom_site_aniso_U_11
_atom_site_aniso_U_22
_atom_site_aniso_U_33
_atom_site_aniso_U_23
_atom_site_aniso_U_13
_atom_site_aniso_U_12
Pb1 0.0407(4) 0.0309(4) 0.0304(4) -0.0024(3) -0.0046(3) -0.0135(3)
Pb2 0.0448(4) 0.0310(4) 0.0279(4) -0.0034(3) -0.0059(3) -0.0099(3)
Pb3 0.0367(4) 0.0314(4) 0.0270(4) 0.0003(3) -0.0078(3) -0.0073(3)
I1 0.0468(7) 0.0465(8) 0.0475(9) -0.0240(7) -0.0070(6) -0.0096(6)
I2 0.0431(7) 0.0259(6) 0.0371(8) -0.0106(5) -0.0041(5) -0.0067(5)
I3 0.0450(6) 0.0308(6) 0.0258(7) -0.0039(5) -0.0035(5) -0.0083(5)
I4 0.0484(7) 0.0328(7) 0.0282(7) 0.0025(5) -0.0090(5) -0.0101(5)
I5 0.0408(6) 0.0302(6) 0.0295(7) -0.0050(5) -0.0015(5) -0.0103(5)
I6 0.0528(8) 0.0533(9) 0.0387(9) 0.0093(7) -0.0120(6) -0.0197(7)
I7 0.0392(6) 0.0224(6) 0.0500(9) -0.0040(6) -0.0087(6) -0.0078(5)
N1 0.047(8) 0.021(7) 0.028(9) -0.011(6) -0.006(7) -0.004(6)
N2 0.050(8) 0.020(7) 0.008(7) -0.001(5) 0.003(6) -0.007(6)
C1 0.078(15) 0.071(16) 0.022(12) -0.031(12) 0.006(10) -0.013(13)
C2 0.071(14) 0.072(16) 0.007(10) -0.016(10) 0.005(9) -0.015(12)
C3 0.059(11) 0.038(11) 0.018(10) -0.008(8) -0.002(8) -0.015(9)
C4 0.048(11) 0.036(11) 0.034(12) -0.002(9) 0.004(9) -0.008(9)
C5 0.040(10) 0.036(10) 0.042(13) -0.009(9) -0.019(9) -0.003(8)
C6 0.049(10) 0.033(10) 0.032(12) 0.000(8) -0.014(8) -0.012(8)
I8 0.0471(7) 0.0301(6) 0.0233(7) -0.0032(5) -0.0060(5) -0.0111(5)

loop_
_atom_type_symbol
_atom_type_description
_atom_type_scat_dispersion_real
_atom_type_scat_dispersion_imag
_atom_type_scat_source
C C 0.0033 0.0016 'International Tables Vol C Tables 4.2.6.8 and 6.1.1.4'
H H 0.0000 0.0000 'International Tables Vol C Tables 4.2.6.8 and 6.1.1.4'
N N 0.0061 0.0033 'International Tables Vol C Tables 4.2.6.8 and 6.1.1.4'
I I -0.4742 1.8119 'International Tables Vol C Tables 4.2.6.8 and 6.1.1.4'
Pb Pb -3.3944 10.1111 'International Tables Vol C Tables 4.2.6.8 and 6.1.1.4'

loop_
_geom_angle_atom_site_label_1
_geom_angle_atom_site_label_2
_geom_angle_atom_site_label_3
_geom_angle
_geom_angle_site_symmetry_1
_geom_angle_site_symmetry_3
I3 Pb1 I1 89.52(4) . .
I3 Pb1 I5 91.59(4) . .
I1 Pb1 I5 90.35(3) . .
I3 Pb1 I2 90.21(4) . .
I1 Pb1 I2 91.50(3) . .
I5 Pb1 I2 177.43(4) . .
I3 Pb1 I4 89.60(4) . .
I1 Pb1 I4 177.97(4) . .
I5 Pb1 I4 91.50(3) . .
I2 Pb1 I4 86.67(3) . .
I3 Pb1 I2 176.79(4) . 2_665
I1 Pb1 I2 93.04(4) . 2_665
I5 Pb1 I2 90.34(4) . 2_665
I2 Pb1 I2 87.77(4) . 2_665
I4 Pb1 I2 87.78(3) . 2_665
I6 Pb2 I8 85.53(4) . .
I6 Pb2 I3 85.39(4) . .
I8 Pb2 I3 89.49(3) . .
I6 Pb2 I7 94.87(4) . .
I8 Pb2 I7 179.24(4) . .
I3 Pb2 I7 89.89(3) . .
I6 Pb2 I7 95.13(4) . 2_566
I8 Pb2 I7 89.94(3) . 2_566
I3 Pb2 I7 179.19(4) . 2_566
I7 Pb2 I7 90.67(3) . 2_566
I8 Pb3 I1 88.38(4) . 1_455
I8 Pb3 I5 91.86(4) . .
I1 Pb3 I5 91.50(4) 1_455 .
I8 Pb3 I2 88.85(4) . 1_455
I1 Pb3 I2 91.51(3) 1_455 1_455
I5 Pb3 I2 176.92(4) . 1_455
I8 Pb3 I4 177.46(4) . 2_565
I1 Pb3 I4 94.04(4) 1_455 2_565
I5 Pb3 I4 88.80(4) . 2_565
I2 Pb3 I4 90.35(4) 1_455 2_565
I8 Pb3 I4 89.60(4) . .
I1 Pb3 I4 176.64(4) 1_455 .
I5 Pb3 I4 91.25(3) . .
I2 Pb3 I4 85.75(3) 1_455 .
I4 Pb3 I4 87.94(4) 2_565 .
Pb3 I1 Pb1 90.18(4) 1_655 .
Pb1 I2 Pb3 86.74(3) . 1_655
Pb1 I2 Pb1 92.23(4) . 2_665
Pb3 I2 Pb1 91.19(4) 1_655 2_665
Pb1 I3 Pb2 97.77(4) . .
Pb1 I4 Pb3 90.68(4) . 2_565
Pb1 I4 Pb3 85.68(3) . .
Pb3 I4 Pb3 92.06(4) 2_565 .
Pb3 I5 Pb1 91.50(3) . .
Pb2 I7 Pb2 89.33(3) . 2_566
C3 N1 C5 110.8(16) . .
C3 N1 C1 107.9(15) . .
C5 N1 C1 107.2(15) . .
C6 N2 C2 108.5(15) . .
C6 N2 C4 111.1(14) . .
C2 N2 C4 108.2(16) . .
C2 C1 N1 110.3(19) . .
C1 C2 N2 111.6(16) . .
N1 C3 C4 110.7(15) . .
N2 C4 C3 108.6(15) . .
N1 C5 C6 108.9(14) . .
N2 C6 C5 109.8(15) . .
Pb3 I8 Pb2 97.60(4) . .

loop_
_geom_bond_atom_site_label_1
_geom_bond_atom_site_label_2
_geom_bond_distance
_geom_bond_site_symmetry_2
Pb1 I3 3.0890(15) .
Pb1 I1 3.1534(14) .
Pb1 I5 3.1954(13) .
Pb1 I2 3.2459(13) .
Pb1 I4 3.3431(14) .
Pb1 I2 3.4085(16) 2_665
Pb2 I6 2.9864(16) .
Pb2 I8 3.2185(13) .
Pb2 I3 3.2213(13) .
Pb2 I7 3.2751(13) .
Pb2 I7 3.2795(13) 2_566
Pb3 I8 3.0988(14) .
Pb3 I1 3.1469(14) 1_455
Pb3 I5 3.1792(13) .
Pb3 I2 3.2514(13) 1_455
Pb3 I4 3.3476(15) 2_565
Pb3 I4 3.3721(14) .
I1 Pb3 3.1469(14) 1_655
I2 Pb3 3.2514(13) 1_655
I2 Pb1 3.4085(16) 2_665
I4 Pb3 3.3476(15) 2_565
I7 Pb2 3.2795(13) 2_566
N1 C3 1.48(2) .
N1 C5 1.50(2) .
N1 C1 1.50(2) .
N2 C6 1.46(2) .
N2 C2 1.48(2) .
N2 C4 1.49(2) .
C1 C2 1.44(3) .
C3 C4 1.51(3) .
C5 C6 1.53(3) .
